data_1517275
loop_
_publ_author_name
'Chartrand, Daniel'
'Hanan, Garry S.'

_publ_section_title
;
 Optoelectronic properties and structural effects of the incremental
 addition of pyridyl moieties on a rhodium dimer.
;
_journal_issue 45
_journal_name_full 'The journal of physical chemistry. A'
_journal_page_first 10340
_journal_page_last 10352
_journal_paper_doi 10.1021/jp502243c
_journal_volume 118
_journal_year 2014
_chemical_compound_source 'Synthesized by the authors. See text'
_chemical_formula_moiety 'C86 H64 Br2 N10 Rh2, 2.5(C4 H8 O2)'
_chemical_formula_sum 'C96 H84 Br2 N10 O5 Rh2'
_chemical_formula_weight 1823.37
_chemical_name_systematic
; 
 trans-bis(N,N'-diphenyl-4-pyrid-4-ylbenzamidinate)-bis(N,N'-diphenyl-4-
bromobenzamidinate) dirhodium, ethyl acetate 2.5-solvate
;
_space_group_IT_number 2
_symmetry_cell_setting triclinic
_symmetry_space_group_name_Hall '-P 1'
_symmetry_space_group_name_H-M 'P -1'
_atom_sites_solution_hydrogens geom
_atom_sites_solution_primary direct
_atom_sites_solution_secondary difmap
_audit_creation_method SHELXL-97
_cell_angle_alpha 88.0730(16)
_cell_angle_beta 75.8300(12)
_cell_angle_gamma 72.6550(12)
_cell_formula_units_Z 2
_cell_length_a 13.0797(3)
_cell_length_b 14.1503(4)
_cell_length_c 25.3837(7)
_cell_measurement_reflns_used 9866
_cell_measurement_temperature 150
_cell_measurement_theta_max 67.87
_cell_measurement_theta_min 6.55
_cell_volume 4344.0(2)
_computing_cell_refinement 'SAINT V7.34A (Bruker AXS, 2006b)'
_computing_data_collection 'APEX2 v2.1-0 (Bruker AXS, 2006a)'
_computing_data_reduction 'SAINT V7.34A (Bruker AXS, 2006b)'
_computing_molecular_graphics 'SHELXTL v6.12 (Bruker AXS, 2001)'
_computing_publication_material 'UdMX (Maris, 2004)'
_computing_structure_refinement 'SHELXL97 (Sheldrick, 2008)'
_computing_structure_solution 'SHELXS97 (Sheldrick, 2008)'
_diffrn_ambient_temperature 150
_diffrn_detector_area_resol_mean 8.3
_diffrn_measured_fraction_theta_full 0.806
_diffrn_measured_fraction_theta_max 0.806
_diffrn_measurement_device_type 'Bruker Microstar'
_diffrn_measurement_method \w
_diffrn_radiation_monochromator 'Helios optics'
_diffrn_radiation_source 'Rotating Anode'
_diffrn_radiation_type CuK\a
_diffrn_radiation_wavelength 1.54178
_diffrn_reflns_av_R_equivalents 0.049
_diffrn_reflns_av_sigmaI/netI 0.0227
_diffrn_reflns_limit_h_max 15
_diffrn_reflns_limit_h_min -15
_diffrn_reflns_limit_k_max 16
_diffrn_reflns_limit_k_min -16
_diffrn_reflns_limit_l_max 30
_diffrn_reflns_limit_l_min 0
_diffrn_reflns_number 69356
_diffrn_reflns_theta_full 67.87
_diffrn_reflns_theta_max 67.87
_diffrn_reflns_theta_min 1.80
_exptl_absorpt_coefficient_mu 4.610
_exptl_absorpt_correction_T_max 0.9119
_exptl_absorpt_correction_T_min 0.5561
_exptl_absorpt_correction_type multi-scan
_exptl_absorpt_process_details Twinabs
_exptl_crystal_colour red
_exptl_crystal_density_diffrn 1.394
_exptl_crystal_density_method 'not measured'
_exptl_crystal_description block
_exptl_crystal_F_000 1860
_exptl_crystal_size_max 0.18
_exptl_crystal_size_mid 0.05
_exptl_crystal_size_min 0.02
_refine_diff_density_max 0.577
_refine_diff_density_min -0.601
_refine_diff_density_rms 0.071
_refine_ls_extinction_method none
_refine_ls_goodness_of_fit_ref 1.039
_refine_ls_hydrogen_treatment constr
_refine_ls_matrix_type full
_refine_ls_number_parameters 1118
_refine_ls_number_reflns 13584
_refine_ls_number_restraints 259
_refine_ls_restrained_S_all 1.059
_refine_ls_R_factor_all 0.0440
_refine_ls_R_factor_gt 0.0367
_refine_ls_shift/su_max 0.019
_refine_ls_shift/su_mean 0.000
_refine_ls_structure_factor_coef Fsqd
_refine_ls_weighting_details 'calc w=1/[\s^2^(Fo^2^)+(0.0712P)^2^+1.0305P] where P=(Fo^2^+2Fc^2^)/3'
_refine_ls_weighting_scheme calc
_refine_ls_wR_factor_gt 0.1004
_refine_ls_wR_factor_ref 0.1048
_reflns_number_gt 11724
_reflns_number_total 13584
_reflns_threshold_expression I>2\s(I)
_cod_data_source_file jp502243c_si_002.cif
_cod_data_source_block danie8
_cod_depositor_comments
;
The following automatic conversions were performed:

'_symmetry_cell_setting' value 'Triclinic' changed to 'triclinic'
according to
/usr/data/users/saulius/crontab/automatic-downloads/rss-feeds/ACS/lib/dictionaries/cif_core.dic
dictionary named 'cif_core.dic' version 2.4.2 from 2011-04-26.

Automatic conversion script
Id: cif_fix_values 2281 2013-09-26 08:29:07Z andrius 

 Adding full bibliography for 1517273--1517276.cif.
;
_cod_original_sg_symbol_H-M P-1
_cod_database_code 1517275

loop_
_symmetry_equiv_pos_as_xyz
'x, y, z'
'-x, -y, -z'

loop_
_atom_site_label
_atom_site_type_symbol
_atom_site_fract_x
_atom_site_fract_y
_atom_site_fract_z
_atom_site_U_iso_or_equiv
_atom_site_adp_type
_atom_site_occupancy
_atom_site_symmetry_multiplicity
_atom_site_calc_flag
_atom_site_refinement_flags
_atom_site_disorder_assembly
_atom_site_disorder_group
Rh1 Rh 0.506593(18) 0.56715(2) 0.222987(10) 0.02235(8) Uani 1 1 d . . .
Rh2 Rh 0.681875(18) 0.52290(2) 0.245780(10) 0.02292(8) Uani 1 1 d . . .
Br1 Br 0.46495(4) -0.00048(3) 0.376112(19) 0.04801(13) Uani 1 1 d . . .
Br2 Br 0.73151(4) 1.08644(3) 0.09134(2) 0.05113(14) Uani 1 1 d . . .
N1 N 0.4773(2) 0.4476(2) 0.26490(12) 0.0283(7) Uani 1 1 d . . .
N2 N 0.6601(2) 0.3880(2) 0.26705(12) 0.0285(7) Uani 1 1 d . . .
N3 N 0.5477(2) 0.6833(2) 0.18217(11) 0.0252(7) Uani 1 1 d . . .
N4 N 0.6924(2) 0.6605(2) 0.22265(11) 0.0252(7) Uani 1 1 d . . .
N5 N 0.4421(2) 0.6540(2) 0.29326(11) 0.0250(6) Uani 1 1 d . . .
N6 N 0.5988(2) 0.5787(2) 0.32323(11) 0.0267(7) Uani 1 1 d . . .
N7 N 0.5821(2) 0.4767(2) 0.15474(11) 0.0246(6) Uani 1 1 d . . .
N8 N 0.7529(2) 0.4697(2) 0.16663(11) 0.0262(7) Uani 1 1 d . . .
N9 N 0.1648(3) 1.0146(3) 0.61916(15) 0.0562(10) Uani 1 1 d . . .
N10 N 0.9920(3) 0.0748(3) -0.15427(14) 0.0487(9) Uani 1 1 d . . .
C1 C 0.3644(3) 0.4540(3) 0.28962(15) 0.0307(9) Uani 1 1 d . . .
C2 C 0.2944(3) 0.4512(3) 0.25673(18) 0.0437(11) Uani 1 1 d . . .
H2 H 0.3225 0.4407 0.2185 0.052 Uiso 1 1 calc R . .
C3 C 0.1831(3) 0.4638(4) 0.2800(2) 0.0564(13) Uani 1 1 d . . .
H3 H 0.1356 0.4615 0.2574 0.068 Uiso 1 1 calc R . .
C4 C 0.1411(3) 0.4795(4) 0.3348(2) 0.0608(14) Uani 1 1 d . . .
H4 H 0.0648 0.4888 0.3503 0.073 Uiso 1 1 calc R . .
C5 C 0.2103(4) 0.4816(4) 0.36754(19) 0.0537(13) Uani 1 1 d . . .
H5 H 0.1815 0.4923 0.4058 0.064 Uiso 1 1 calc R . .
C6 C 0.3228(3) 0.4681(3) 0.34466(16) 0.0389(10) Uani 1 1 d . . .
H6 H 0.3704 0.4688 0.3674 0.047 Uiso 1 1 calc R . .
C7 C 0.7570(3) 0.3068(3) 0.26178(16) 0.0359(11) Uani 1 1 d . . .
C8 C 0.7792(4) 0.2229(3) 0.22965(18) 0.0454(12) Uani 1 1 d . . .
H8 H 0.7255 0.2156 0.2121 0.055 Uiso 1 1 calc R . .
C9 C 0.8797(5) 0.1490(4) 0.2227(2) 0.0658(16) Uani 1 1 d . . .
H9 H 0.8939 0.0906 0.2013 0.079 Uiso 1 1 calc R . .
C10 C 0.9602(4) 0.1610(5) 0.2475(3) 0.076(2) Uani 1 1 d . . .
H10 H 1.0297 0.1115 0.2422 0.091 Uiso 1 1 calc R . .
C11 C 0.9384(4) 0.2432(5) 0.2790(2) 0.0660(17) Uani 1 1 d . . .
H11 H 0.9930 0.2508 0.2958 0.079 Uiso 1 1 calc R . .
C12 C 0.8381(3) 0.3163(4) 0.28720(19) 0.0470(12) Uani 1 1 d . . .
H12 H 0.8238 0.3731 0.3100 0.056 Uiso 1 1 calc R . .
C13 C 0.5601(3) 0.3765(3) 0.27664(14) 0.0271(8) Uani 1 1 d . . .
C14 C 0.5396(3) 0.2830(3) 0.29994(15) 0.0315(9) Uani 1 1 d . . .
C15 C 0.4875(3) 0.2312(3) 0.27524(15) 0.0378(10) Uani 1 1 d . . .
H15 H 0.4664 0.2545 0.2428 0.045 Uiso 1 1 calc R . .
C16 C 0.4657(3) 0.1467(3) 0.29709(16) 0.0398(10) Uani 1 1 d . . .
H16 H 0.4310 0.1108 0.2799 0.048 Uiso 1 1 calc R . .
C17 C 0.4962(3) 0.1155(3) 0.34510(16) 0.0363(9) Uani 1 1 d . . .
C18 C 0.5495(3) 0.1637(3) 0.36953(16) 0.0355(9) Uani 1 1 d . . .
H18 H 0.5715 0.1395 0.4016 0.043 Uiso 1 1 calc R . .
C19 C 0.5710(3) 0.2483(3) 0.34707(15) 0.0334(9) Uani 1 1 d . . .
H19 H 0.6075 0.2827 0.3640 0.040 Uiso 1 1 calc R . .
C20 C 0.4987(3) 0.7192(3) 0.13815(14) 0.0249(8) Uani 1 1 d . . .
C21 C 0.5589(3) 0.6970(3) 0.08486(16) 0.0385(10) Uani 1 1 d . . .
H21 H 0.6349 0.6600 0.0772 0.046 Uiso 1 1 calc R . .
C22 C 0.5085(4) 0.7287(4) 0.04233(17) 0.0498(12) Uani 1 1 d . . .
H22 H 0.5503 0.7132 0.0057 0.060 Uiso 1 1 calc R . .
C23 C 0.3983(4) 0.7824(4) 0.05317(18) 0.0501(12) Uani 1 1 d . . .
H23 H 0.3640 0.8044 0.0242 0.060 Uiso 1 1 calc R . .
C24 C 0.3384(3) 0.8039(4) 0.10594(18) 0.0472(12) Uani 1 1 d . . .
H24 H 0.2623 0.8405 0.1134 0.057 Uiso 1 1 calc R . .
C25 C 0.3875(3) 0.7730(3) 0.14868(16) 0.0368(10) Uani 1 1 d . . .
H25 H 0.3452 0.7885 0.1852 0.044 Uiso 1 1 calc R . .
C26 C 0.7524(3) 0.7047(3) 0.24831(14) 0.0273(9) Uani 1 1 d . . .
C27 C 0.8627(3) 0.6538(3) 0.24718(16) 0.0336(9) Uani 1 1 d . . .
H27 H 0.8977 0.5917 0.2279 0.040 Uiso 1 1 calc R . .
C28 C 0.9209(3) 0.6946(3) 0.27442(17) 0.0366(10) Uani 1 1 d . . .
H28 H 0.9951 0.6594 0.2744 0.044 Uiso 1 1 calc R . .
C29 C 0.8720(3) 0.7845(4) 0.30109(16) 0.0417(11) Uani 1 1 d . . .
H29 H 0.9128 0.8121 0.3191 0.050 Uiso 1 1 calc R . .
C30 C 0.7644(3) 0.8358(3) 0.30224(17) 0.0407(10) Uani 1 1 d . . .
H30 H 0.7313 0.8989 0.3207 0.049 Uiso 1 1 calc R . .
C31 C 0.7041(3) 0.7956(3) 0.27653(16) 0.0339(10) Uani 1 1 d . . .
H31 H 0.6291 0.8306 0.2782 0.041 Uiso 1 1 calc R . .
C32 C 0.6292(3) 0.7126(3) 0.19128(13) 0.0245(8) Uani 1 1 d . . .
C33 C 0.6516(3) 0.8038(3) 0.16607(14) 0.0259(8) Uani 1 1 d . . .
C34 C 0.5690(3) 0.8942(3) 0.17279(15) 0.0320(9) Uani 1 1 d . . .
H34 H 0.4959 0.8983 0.1926 0.038 Uiso 1 1 calc R . .
C35 C 0.5926(3) 0.9783(3) 0.15077(17) 0.0376(10) Uani 1 1 d . . .
H35 H 0.5366 1.0404 0.1562 0.045 Uiso 1 1 calc R . .
C36 C 0.6974(3) 0.9710(3) 0.12114(16) 0.0351(9) Uani 1 1 d . . .
C37 C 0.7807(3) 0.8828(3) 0.11309(16) 0.0342(9) Uani 1 1 d . . .
H37 H 0.8528 0.8793 0.0921 0.041 Uiso 1 1 calc R . .
C38 C 0.7576(3) 0.7990(3) 0.13619(15) 0.0304(9) Uani 1 1 d . . .
H38 H 0.8148 0.7377 0.1316 0.036 Uiso 1 1 calc R . .
C39 C 0.3506(3) 0.7383(3) 0.29311(13) 0.0265(8) Uani 1 1 d . . .
C40 C 0.2560(3) 0.7244(3) 0.28316(16) 0.0368(10) Uani 1 1 d . . .
H40 H 0.2521 0.6592 0.2791 0.044 Uiso 1 1 calc R . .
C41 C 0.1679(3) 0.8049(4) 0.27922(19) 0.0512(13) Uani 1 1 d . . .
H41 H 0.1040 0.7947 0.2719 0.061 Uiso 1 1 calc R . .
C42 C 0.1715(3) 0.8996(4) 0.28571(19) 0.0565(14) Uani 1 1 d . . .
H42 H 0.1103 0.9547 0.2832 0.068 Uiso 1 1 calc R . .
C43 C 0.2648(4) 0.9146(3) 0.29589(19) 0.0485(11) Uani 1 1 d . . .
H43 H 0.2676 0.9800 0.3008 0.058 Uiso 1 1 calc R . .
C44 C 0.3548(3) 0.8331(3) 0.29899(16) 0.0351(9) Uani 1 1 d . . .
H44 H 0.4195 0.8433 0.3052 0.042 Uiso 1 1 calc R . .
C45 C 0.6449(3) 0.5392(3) 0.36740(14) 0.0304(8) Uani 1 1 d . . .
C46 C 0.5922(3) 0.4869(3) 0.40707(15) 0.0341(9) Uani 1 1 d . . .
H46 H 0.5229 0.4798 0.4058 0.041 Uiso 1 1 calc R . .
C47 C 0.6415(3) 0.4453(3) 0.44834(16) 0.0424(10) Uani 1 1 d . . .
H47 H 0.6047 0.4108 0.4756 0.051 Uiso 1 1 calc R . .
C48 C 0.7421(3) 0.4531(4) 0.45048(17) 0.0486(12) Uani 1 1 d . . .
H48 H 0.7755 0.4230 0.4786 0.058 Uiso 1 1 calc R . .
C49 C 0.7950(3) 0.5048(4) 0.41164(18) 0.0518(12) Uani 1 1 d . . .
H49 H 0.8646 0.5108 0.4132 0.062 Uiso 1 1 calc R . .
C50 C 0.7463(3) 0.5483(3) 0.37020(16) 0.0406(10) Uani 1 1 d . . .
H50 H 0.7826 0.5844 0.3437 0.049 Uiso 1 1 calc R . .
C51 C 0.4964(3) 0.6410(3) 0.33226(14) 0.0277(8) Uani 1 1 d . . .
C52 C 0.4426(3) 0.6963(3) 0.38552(13) 0.0257(8) Uani 1 1 d . . .
C53 C 0.3364(3) 0.6990(3) 0.41383(14) 0.0286(8) Uani 1 1 d . . .
H53 H 0.2991 0.6607 0.4003 0.034 Uiso 1 1 calc R . .
C54 C 0.2845(3) 0.7560(3) 0.46088(14) 0.0311(9) Uani 1 1 d . . .
H54 H 0.2122 0.7559 0.4797 0.037 Uiso 1 1 calc R . .
C55 C 0.3365(3) 0.8142(3) 0.48147(14) 0.0313(9) Uani 1 1 d . . .
C56 C 0.4450(3) 0.8086(3) 0.45415(15) 0.0330(9) Uani 1 1 d . . .
H56 H 0.4831 0.8455 0.4681 0.040 Uiso 1 1 calc R . .
C57 C 0.4973(3) 0.7503(3) 0.40729(15) 0.0302(9) Uani 1 1 d . . .
H57 H 0.5713 0.7469 0.3896 0.036 Uiso 1 1 calc R . .
C58 C 0.2769(3) 0.8820(3) 0.53064(16) 0.0351(9) Uani 1 1 d . . .
C59 C 0.2866(4) 0.9776(3) 0.53073(17) 0.0428(10) Uani 1 1 d . . .
H59 H 0.3321 0.9988 0.5004 0.051 Uiso 1 1 calc R . .
C60 C 0.2294(4) 1.0407(4) 0.57531(19) 0.0525(12) Uani 1 1 d . . .
H60 H 0.2360 1.1058 0.5749 0.063 Uiso 1 1 calc R . .
C61 C 0.1587(4) 0.9225(4) 0.61807(18) 0.0525(12) Uani 1 1 d . . .
H61 H 0.1148 0.9013 0.6490 0.063 Uiso 1 1 calc R . .
C62 C 0.2138(3) 0.8554(3) 0.57374(16) 0.0405(10) Uani 1 1 d . . .
H62 H 0.2057 0.7908 0.5747 0.049 Uiso 1 1 calc R . .
C63 C 0.5143(3) 0.4322(3) 0.13465(14) 0.0273(8) Uani 1 1 d . . .
C64 C 0.5316(3) 0.3311(3) 0.13303(15) 0.0299(8) Uani 1 1 d . . .
H64 H 0.5946 0.2882 0.1429 0.036 Uiso 1 1 calc R . .
C65 C 0.4587(3) 0.2916(3) 0.11735(17) 0.0379(9) Uani 1 1 d . . .
H65 H 0.4724 0.2218 0.1157 0.045 Uiso 1 1 calc R . .
C66 C 0.3649(3) 0.3540(3) 0.10395(16) 0.0401(10) Uani 1 1 d . . .
H66 H 0.3134 0.3274 0.0939 0.048 Uiso 1 1 calc R . .
C67 C 0.3477(3) 0.4543(4) 0.1055(2) 0.0526(13) Uani 1 1 d . . .
H67 H 0.2842 0.4970 0.0960 0.063 Uiso 1 1 calc R . .
C68 C 0.4213(3) 0.4950(3) 0.12066(18) 0.0419(11) Uani 1 1 d . . .
H68 H 0.4083 0.5647 0.1215 0.050 Uiso 1 1 calc R . .
C69 C 0.8607(3) 0.4739(3) 0.14092(14) 0.0292(8) Uani 1 1 d . . .
C70 C 0.9495(3) 0.4246(3) 0.16203(17) 0.0407(10) Uani 1 1 d . . .
H70 H 0.9384 0.3874 0.1937 0.049 Uiso 1 1 calc R . .
C71 C 1.0548(3) 0.4293(4) 0.13709(19) 0.0518(12) Uani 1 1 d . . .
H71 H 1.1156 0.3954 0.1516 0.062 Uiso 1 1 calc R . .
C72 C 1.0713(3) 0.4838(4) 0.09064(19) 0.0521(12) Uani 1 1 d . . .
H72 H 1.1436 0.4858 0.0732 0.062 Uiso 1 1 calc R . .
C73 C 0.9832(3) 0.5348(3) 0.06987(17) 0.0444(11) Uani 1 1 d . . .
H73 H 0.9942 0.5729 0.0386 0.053 Uiso 1 1 calc R . .
C74 C 0.8782(3) 0.5297(3) 0.09525(15) 0.0326(9) Uani 1 1 d . . .
H74 H 0.8173 0.5649 0.0812 0.039 Uiso 1 1 calc R . .
C75 C 0.6920(3) 0.4465(3) 0.13676(13) 0.0257(8) Uani 1 1 d . . .
C76 C 0.7468(2) 0.3863(3) 0.08547(14) 0.0254(8) Uani 1 1 d . . .
C77 C 0.7121(3) 0.4111(3) 0.03746(14) 0.0288(8) Uani 1 1 d . . .
H77 H 0.6529 0.4695 0.0371 0.035 Uiso 1 1 calc R . .
C78 C 0.7627(3) 0.3519(3) -0.00919(14) 0.0303(9) Uani 1 1 d . . .
H78 H 0.7383 0.3705 -0.0414 0.036 Uiso 1 1 calc R . .
C79 C 0.8491(3) 0.2653(3) -0.01017(14) 0.0285(8) Uani 1 1 d . . .
C80 C 0.8842(3) 0.2401(3) 0.03809(14) 0.0295(9) Uani 1 1 d . . .
H80 H 0.9431 0.1816 0.0385 0.035 Uiso 1 1 calc R . .
C81 C 0.8337(3) 0.2998(3) 0.08462(14) 0.0285(8) Uani 1 1 d . . .
H81 H 0.8585 0.2817 0.1168 0.034 Uiso 1 1 calc R . .
C82 C 0.9016(3) 0.1997(3) -0.06035(14) 0.0284(8) Uani 1 1 d . . .
C83 C 0.9270(3) 0.2369(3) -0.11023(16) 0.0380(10) Uani 1 1 d . . .
H83 H 0.9135 0.3063 -0.1139 0.046 Uiso 1 1 calc R . .
C84 C 0.9728(3) 0.1731(4) -0.15582(17) 0.0461(11) Uani 1 1 d . . .
H84 H 0.9916 0.2007 -0.1902 0.055 Uiso 1 1 calc R . .
C85 C 0.9660(3) 0.0399(3) -0.10463(17) 0.0422(10) Uani 1 1 d . . .
H85 H 0.9791 -0.0296 -0.1021 0.051 Uiso 1 1 calc R . .
C86 C 0.9221(3) 0.0971(3) -0.05725(16) 0.0358(10) Uani 1 1 d . . .
H86 H 0.9060 0.0677 -0.0232 0.043 Uiso 1 1 calc R . .
O1 O -0.0482(3) 0.3658(4) 0.51603(17) 0.0957(15) Uani 1 1 d D . .
O2 O 0.1187(3) 0.2850(3) 0.52849(15) 0.0734(11) Uani 1 1 d D . .
C100 C 0.0065(4) 0.3093(5) 0.5414(2) 0.0687(15) Uani 1 1 d D . .
C101 C -0.0331(4) 0.2590(5) 0.5908(2) 0.0828(19) Uani 1 1 d D . .
H10A H -0.1114 0.2930 0.6068 0.124 Uiso 1 1 calc R . .
H10B H 0.0098 0.2606 0.6173 0.124 Uiso 1 1 calc R . .
H10C H -0.0240 0.1900 0.5812 0.124 Uiso 1 1 calc R . .
C102 C 0.1691(5) 0.3302(6) 0.4817(3) 0.101(2) Uani 1 1 d D . .
H10D H 0.1447 0.4033 0.4872 0.121 Uiso 1 1 calc R . .
H10E H 0.1496 0.3130 0.4487 0.121 Uiso 1 1 calc R . .
C103 C 0.2947(6) 0.2880(7) 0.4761(4) 0.145(4) Uani 1 1 d D . .
H10F H 0.3097 0.2863 0.5122 0.218 Uiso 1 1 calc R . .
H10G H 0.3328 0.3302 0.4530 0.218 Uiso 1 1 calc R . .
H10H H 0.3213 0.2207 0.4597 0.218 Uiso 1 1 calc R . .
O3 O 0.1573(7) 0.1042(6) 0.0358(4) 0.183(3) Uani 1 1 d DU A .
O4 O 0.2413(17) 0.1660(15) 0.0864(7) 0.163(4) Uani 0.376(3) 1 d PDU A 1
O4A O 0.3070(10) 0.1207(12) 0.0446(6) 0.202(4) Uani 0.624(3) 1 d PDU A 2
C200 C 0.2000(8) 0.1637(8) 0.0387(5) 0.151(3) Uani 1 1 d DU . .
C201 C 0.1743(9) 0.2616(8) 0.0116(5) 0.175(4) Uani 1 1 d DU A .
H20A H 0.0941 0.2926 0.0201 0.262 Uiso 1 1 calc R . .
H20B H 0.2030 0.2505 -0.0278 0.262 Uiso 1 1 calc R . .
H20C H 0.2091 0.3052 0.0249 0.262 Uiso 1 1 calc R . .
C202 C 0.222(2) 0.118(2) 0.1363(8) 0.149(5) Uani 0.376(3) 1 d PDU A 1
H20D H 0.2548 0.0463 0.1276 0.179 Uiso 0.376(3) 1 calc PR A 1
H20E H 0.1410 0.1306 0.1485 0.179 Uiso 0.376(3) 1 calc PR A 1
C203 C 0.2602(16) 0.1404(16) 0.1860(9) 0.125(5) Uani 0.376(3) 1 d PDU A 1
H20F H 0.3410 0.1228 0.1768 0.188 Uiso 0.376(3) 1 calc PR A 1
H20G H 0.2353 0.1013 0.2164 0.188 Uiso 0.376(3) 1 calc PR A 1
H20H H 0.2286 0.2111 0.1965 0.188 Uiso 0.376(3) 1 calc PR A 1
C212 C 0.3239(15) 0.0806(16) 0.0953(8) 0.137(5) Uani 0.385(7) 1 d PDU A 2
H21A H 0.3854 0.1033 0.1006 0.165 Uiso 0.385(7) 1 calc PR A 2
H21B H 0.3564 0.0085 0.0865 0.165 Uiso 0.385(7) 1 calc PR A 2
C213 C 0.253(2) 0.085(2) 0.1508(10) 0.158(7) Uani 0.385(7) 1 d PDU A 2
H21C H 0.2686 0.0190 0.1655 0.238 Uiso 0.385(7) 1 calc PR A 2
H21D H 0.1755 0.1097 0.1498 0.238 Uiso 0.385(7) 1 calc PR A 2
H21E H 0.2693 0.1303 0.1740 0.238 Uiso 0.385(7) 1 calc PR A 2
C222 C 0.3983(17) 0.0391(17) 0.0158(14) 0.118(7) Uani 0.239(7) 1 d PDU A -3
H22A H 0.3607 0.0221 -0.0103 0.142 Uiso 0.239(7) 1 calc PR A -3
H22B H 0.3928 -0.0102 0.0441 0.142 Uiso 0.239(7) 1 calc PR A -3
C223 C 0.518(2) -0.013(3) -0.0159(19) 0.120(9) Uani 0.239(7) 1 d PDU A -3
H22C H 0.5591 0.0351 -0.0235 0.181 Uiso 0.239(7) 1 calc PR A -3
H22D H 0.5167 -0.0424 -0.0502 0.181 Uiso 0.239(7) 1 calc PR A -3
H22E H 0.5527 -0.0655 0.0059 0.181 Uiso 0.239(7) 1 calc PR A -3
O5 O 0.0016(8) -0.1195(8) 0.5017(5) 0.102(3) Uani 0.50 1 d PDU B -1
O6 O 0.0008(12) 0.0360(10) 0.4979(5) 0.080(3) Uani 0.50 1 d PDU B -1
C300 C -0.0360(16) -0.0406(13) 0.5235(6) 0.076(5) Uani 0.50 1 d PDU B -1
C301 C -0.109(2) -0.0107(19) 0.5787(7) 0.106(7) Uani 0.50 1 d PDU B -1
H30A H -0.1862 0.0162 0.5760 0.159 Uiso 0.50 1 calc PR B -1
H30B H -0.0883 0.0401 0.5950 0.159 Uiso 0.50 1 calc PR B -1
H30C H -0.1025 -0.0685 0.6014 0.159 Uiso 0.50 1 calc PR B -1
C302 C 0.0768(15) 0.0170(12) 0.4438(5) 0.074(5) Uani 0.50 1 d PD B -1
H30D H 0.0420 -0.0034 0.4174 0.089 Uiso 0.50 1 calc PR B -1
H30E H 0.1453 -0.0365 0.4447 0.089 Uiso 0.50 1 calc PR B -1
C303 C 0.1032(12) 0.1144(11) 0.4274(6) 0.098(4) Uani 0.50 1 d PD B -1
H30F H 0.0347 0.1667 0.4268 0.146 Uiso 0.50 1 calc PR B -1
H30G H 0.1539 0.1051 0.3912 0.146 Uiso 0.50 1 calc PR B -1
H30H H 0.1379 0.1335 0.4538 0.146 Uiso 0.50 1 calc PR B -1

loop_
_atom_site_aniso_label
_atom_site_aniso_U_11
_atom_site_aniso_U_22
_atom_site_aniso_U_33
_atom_site_aniso_U_23
_atom_site_aniso_U_13
_atom_site_aniso_U_12
Rh1 0.02090(12) 0.01885(17) 0.02620(14) -0.00013(12) -0.00378(9) -0.00584(10)
Rh2 0.02134(12) 0.01970(17) 0.02638(14) 0.00024(12) -0.00475(10) -0.00499(10)
Br1 0.0591(3) 0.0310(3) 0.0548(3) 0.0110(2) -0.0070(2) -0.0215(2)
Br2 0.0477(2) 0.0257(3) 0.0719(3) 0.0110(2) 0.0018(2) -0.0133(2)
N1 0.0281(14) 0.0229(18) 0.0324(16) 0.0006(15) -0.0033(12) -0.0088(13)
N2 0.0268(14) 0.0195(18) 0.0345(16) 0.0002(15) -0.0046(12) -0.0022(12)
N3 0.0255(13) 0.0212(18) 0.0294(15) 0.0028(14) -0.0076(11) -0.0075(12)
N4 0.0243(13) 0.0235(18) 0.0300(15) -0.0006(14) -0.0069(11) -0.0100(12)
N5 0.0239(13) 0.0213(18) 0.0280(14) -0.0020(14) -0.0042(11) -0.0055(12)
N6 0.0269(14) 0.0244(18) 0.0264(14) 0.0011(14) -0.0052(11) -0.0052(12)
N7 0.0234(13) 0.0195(17) 0.0296(15) -0.0040(14) -0.0045(11) -0.0056(12)
N8 0.0198(13) 0.0268(19) 0.0303(15) -0.0026(14) -0.0032(11) -0.0066(12)
N9 0.065(2) 0.052(3) 0.042(2) -0.018(2) -0.0025(18) -0.010(2)
N10 0.053(2) 0.047(3) 0.0396(19) -0.014(2) -0.0022(16) -0.0115(19)
C1 0.0300(17) 0.022(2) 0.039(2) -0.0005(18) -0.0027(15) -0.0098(15)
C2 0.0338(19) 0.049(3) 0.047(2) 0.000(2) -0.0065(17) -0.0132(19)
C3 0.036(2) 0.064(4) 0.072(3) -0.003(3) -0.012(2) -0.019(2)
C4 0.031(2) 0.066(4) 0.076(3) 0.008(3) 0.005(2) -0.016(2)
C5 0.048(2) 0.051(3) 0.048(3) 0.003(2) 0.010(2) -0.011(2)
C6 0.0371(19) 0.032(3) 0.040(2) 0.001(2) 0.0017(16) -0.0090(18)
C7 0.0335(19) 0.028(3) 0.037(2) 0.007(2) -0.0001(16) -0.0028(17)
C8 0.052(2) 0.029(3) 0.040(2) -0.001(3) 0.0047(19) -0.003(2)
C9 0.081(4) 0.033(3) 0.048(3) 0.003(3) 0.016(3) 0.010(3)
C10 0.056(3) 0.064(5) 0.070(4) 0.027(4) 0.004(3) 0.021(3)
C11 0.040(2) 0.069(4) 0.074(4) 0.022(4) -0.013(2) 0.004(2)
C12 0.036(2) 0.040(3) 0.059(3) 0.007(2) -0.0116(19) -0.0022(19)
C13 0.0311(17) 0.020(2) 0.0273(17) -0.0028(17) -0.0032(14) -0.0067(15)
C14 0.0324(18) 0.024(2) 0.0342(19) 0.0010(18) -0.0030(15) -0.0065(16)
C15 0.051(2) 0.033(3) 0.0315(19) 0.002(2) -0.0091(17) -0.0154(19)
C16 0.054(2) 0.030(3) 0.041(2) -0.001(2) -0.0123(18) -0.019(2)
C17 0.040(2) 0.023(2) 0.044(2) 0.006(2) -0.0031(17) -0.0120(17)
C18 0.0392(19) 0.029(2) 0.035(2) 0.0031(19) -0.0082(16) -0.0073(17)
C19 0.0353(18) 0.030(2) 0.0344(19) -0.0002(19) -0.0064(15) -0.0111(17)
C20 0.0285(16) 0.020(2) 0.0287(17) 0.0000(17) -0.0085(14) -0.0100(15)
C21 0.039(2) 0.040(3) 0.036(2) -0.001(2) -0.0105(16) -0.0094(18)
C22 0.061(3) 0.058(3) 0.031(2) -0.002(2) -0.0130(19) -0.017(2)
C23 0.059(3) 0.058(3) 0.049(3) 0.019(2) -0.035(2) -0.026(2)
C24 0.036(2) 0.056(3) 0.055(3) 0.016(2) -0.0239(19) -0.013(2)
C25 0.0281(17) 0.044(3) 0.040(2) 0.006(2) -0.0119(16) -0.0118(17)
C26 0.0284(16) 0.026(2) 0.0291(18) 0.0053(19) -0.0076(14) -0.0108(16)
C27 0.0278(17) 0.032(2) 0.040(2) 0.003(2) -0.0090(15) -0.0070(16)
C28 0.0288(18) 0.037(3) 0.045(2) -0.004(2) -0.0117(16) -0.0088(19)
C29 0.037(2) 0.057(4) 0.039(2) -0.005(2) -0.0127(17) -0.023(2)
C30 0.039(2) 0.040(3) 0.044(2) -0.013(2) -0.0079(17) -0.0130(19)
C31 0.0268(17) 0.034(3) 0.039(2) -0.006(2) -0.0053(15) -0.0075(17)
C32 0.0236(15) 0.021(2) 0.0272(17) -0.0027(16) -0.0026(13) -0.0072(14)
C33 0.0275(16) 0.023(2) 0.0294(17) 0.0005(17) -0.0086(14) -0.0097(15)
C34 0.0271(17) 0.024(2) 0.041(2) 0.0008(19) -0.0016(15) -0.0080(15)
C35 0.0332(18) 0.021(2) 0.052(2) 0.001(2) -0.0038(17) -0.0036(16)
C36 0.041(2) 0.022(2) 0.044(2) 0.006(2) -0.0098(17) -0.0131(17)
C37 0.0300(17) 0.029(2) 0.041(2) 0.000(2) -0.0013(15) -0.0109(17)
C38 0.0297(17) 0.023(2) 0.037(2) -0.0011(18) -0.0057(15) -0.0064(15)
C39 0.0258(16) 0.025(2) 0.0245(17) -0.0002(17) -0.0037(13) -0.0031(15)
C40 0.0285(17) 0.039(3) 0.041(2) 0.004(2) -0.0063(15) -0.0101(17)
C41 0.0284(19) 0.062(4) 0.061(3) 0.020(3) -0.0123(18) -0.010(2)
C42 0.039(2) 0.054(4) 0.059(3) 0.014(3) -0.009(2) 0.009(2)
C43 0.054(2) 0.027(3) 0.054(3) -0.003(2) -0.013(2) 0.003(2)
C44 0.0374(19) 0.026(2) 0.040(2) 0.001(2) -0.0118(16) -0.0045(17)
C45 0.0320(17) 0.025(2) 0.0290(18) -0.0028(18) -0.0066(14) -0.0007(15)
C46 0.0376(19) 0.026(2) 0.035(2) 0.0006(19) -0.0071(16) -0.0063(17)
C47 0.052(2) 0.036(3) 0.036(2) 0.009(2) -0.0119(18) -0.009(2)
C48 0.053(2) 0.051(3) 0.042(2) 0.012(2) -0.0227(19) -0.007(2)
C49 0.038(2) 0.071(4) 0.048(2) 0.011(2) -0.0179(18) -0.014(2)
C50 0.0324(18) 0.051(3) 0.035(2) 0.006(2) -0.0084(16) -0.0079(18)
C51 0.0274(16) 0.026(2) 0.0299(17) 0.0053(17) -0.0057(14) -0.0104(15)
C52 0.0272(16) 0.018(2) 0.0272(17) -0.0010(16) -0.0035(13) -0.0017(14)
C53 0.0309(17) 0.024(2) 0.0306(19) -0.0007(18) -0.0076(14) -0.0076(15)
C54 0.0323(17) 0.031(2) 0.0274(18) -0.0010(19) -0.0051(15) -0.0066(16)
C55 0.0391(19) 0.024(2) 0.0269(18) -0.0003(18) -0.0075(15) -0.0035(16)
C56 0.0379(19) 0.027(2) 0.034(2) 0.0008(19) -0.0098(16) -0.0091(17)
C57 0.0313(17) 0.027(2) 0.0322(19) 0.0015(19) -0.0064(15) -0.0093(16)
C58 0.040(2) 0.024(2) 0.041(2) -0.005(2) -0.0180(17) -0.0024(17)
C59 0.056(2) 0.035(3) 0.035(2) -0.003(2) -0.0092(19) -0.011(2)
C60 0.065(3) 0.043(3) 0.048(3) -0.006(3) -0.014(2) -0.012(2)
C61 0.066(3) 0.054(4) 0.035(2) -0.007(3) -0.003(2) -0.021(3)
C62 0.051(2) 0.029(3) 0.039(2) -0.010(2) -0.0138(19) -0.0054(19)
C63 0.0232(15) 0.031(2) 0.0276(17) -0.0004(17) -0.0040(13) -0.0093(15)
C64 0.0274(16) 0.023(2) 0.040(2) -0.0034(19) -0.0086(15) -0.0066(15)
C65 0.0352(19) 0.029(2) 0.050(2) -0.008(2) -0.0057(17) -0.0119(17)
C66 0.037(2) 0.048(3) 0.045(2) 0.003(2) -0.0150(17) -0.024(2)
C67 0.042(2) 0.052(3) 0.078(3) 0.024(3) -0.036(2) -0.021(2)
C68 0.0346(19) 0.029(2) 0.068(3) 0.010(2) -0.0229(19) -0.0104(17)
C69 0.0235(16) 0.029(2) 0.0336(19) -0.0063(18) -0.0013(14) -0.0098(15)
C70 0.0326(19) 0.049(3) 0.041(2) -0.002(2) -0.0119(16) -0.0107(18)
C71 0.0271(19) 0.069(4) 0.059(3) -0.003(3) -0.0144(18) -0.009(2)
C72 0.032(2) 0.070(4) 0.056(3) -0.006(3) 0.0011(18) -0.026(2)
C73 0.038(2) 0.049(3) 0.048(2) 0.002(2) -0.0025(18) -0.021(2)
C74 0.0312(18) 0.028(2) 0.039(2) -0.0027(19) -0.0049(15) -0.0107(16)
C75 0.0259(16) 0.022(2) 0.0298(17) 0.0018(17) -0.0068(13) -0.0084(15)
C76 0.0204(15) 0.024(2) 0.0312(18) -0.0028(17) -0.0021(13) -0.0085(14)
C77 0.0256(16) 0.023(2) 0.0344(19) -0.0010(18) -0.0052(14) -0.0043(15)
C78 0.0307(17) 0.030(2) 0.0292(19) 0.0002(19) -0.0076(14) -0.0076(16)
C79 0.0274(16) 0.028(2) 0.0318(18) -0.0009(18) -0.0033(14) -0.0130(15)
C80 0.0285(17) 0.026(2) 0.0329(19) 0.0018(18) -0.0060(14) -0.0075(15)
C81 0.0284(16) 0.028(2) 0.0287(18) 0.0013(18) -0.0056(14) -0.0093(15)
C82 0.0245(16) 0.025(2) 0.0357(19) -0.0082(19) -0.0072(14) -0.0071(15)
C83 0.0379(19) 0.027(3) 0.045(2) -0.004(2) -0.0063(17) -0.0051(17)
C84 0.051(2) 0.047(3) 0.034(2) -0.003(2) -0.0041(18) -0.011(2)
C85 0.043(2) 0.030(3) 0.048(2) -0.006(2) -0.0051(18) -0.0063(19)
C86 0.0347(18) 0.035(3) 0.034(2) -0.004(2) -0.0032(16) -0.0088(17)
O1 0.081(3) 0.110(4) 0.076(3) 0.013(3) -0.034(2) 0.011(2)
O2 0.060(2) 0.077(3) 0.074(2) 0.014(2) -0.0123(18) -0.0124(19)
C100 0.057(3) 0.078(4) 0.062(3) -0.004(3) -0.023(3) 0.002(3)
C101 0.058(3) 0.104(5) 0.081(4) 0.017(4) -0.020(3) -0.015(3)
C102 0.094(5) 0.088(5) 0.091(5) 0.029(4) 0.008(4) -0.011(4)
C103 0.085(5) 0.124(8) 0.169(9) 0.039(7) 0.035(5) -0.003(5)
O3 0.181(6) 0.135(5) 0.243(7) 0.026(5) -0.011(5) -0.095(5)
O4 0.160(9) 0.148(9) 0.210(9) 0.025(8) -0.065(7) -0.077(8)
O4A 0.154(7) 0.229(9) 0.240(9) 0.018(8) -0.076(7) -0.060(7)
C200 0.128(5) 0.134(6) 0.222(8) 0.025(6) -0.058(5) -0.075(5)
C201 0.194(8) 0.143(7) 0.203(8) 0.033(6) -0.047(7) -0.078(6)
C202 0.098(10) 0.121(11) 0.231(10) 0.063(9) -0.046(9) -0.038(9)
C203 0.080(8) 0.093(11) 0.215(10) 0.066(10) -0.030(9) -0.055(8)
C212 0.080(8) 0.092(9) 0.238(10) 0.062(9) -0.036(7) -0.032(7)
C213 0.101(11) 0.115(13) 0.252(11) 0.050(12) -0.026(10) -0.041(10)
C222 0.111(12) 0.061(11) 0.203(14) 0.039(12) -0.064(12) -0.038(10)
C223 0.122(14) 0.062(16) 0.19(2) 0.043(17) -0.061(15) -0.037(13)
O5 0.101(7) 0.082(7) 0.122(8) -0.015(7) -0.020(6) -0.028(6)
O6 0.076(7) 0.080(8) 0.082(8) 0.018(10) -0.023(5) -0.019(9)
C300 0.098(18) 0.077(9) 0.073(14) 0.011(10) -0.051(11) -0.033(10)
C301 0.096(13) 0.144(19) 0.068(13) 0.016(10) -0.011(10) -0.029(11)
C302 0.097(17) 0.079(13) 0.046(11) -0.002(10) -0.034(11) -0.012(11)
C303 0.095(10) 0.091(12) 0.092(10) -0.009(9) -0.007(8) -0.018(9)

loop_
_atom_type_symbol
_atom_type_description
_atom_type_scat_dispersion_real
_atom_type_scat_dispersion_imag
_atom_type_scat_source
C C 0.0181 0.0091 'International Tables Vol C Tables 4.2.6.8 and 6.1.1.4'
H H 0.0000 0.0000 'International Tables Vol C Tables 4.2.6.8 and 6.1.1.4'
Br Br -0.6763 1.2805 'International Tables Vol C Tables 4.2.6.8 and 6.1.1.4'
N N 0.0311 0.0180 'International Tables Vol C Tables 4.2.6.8 and 6.1.1.4'
O O 0.0492 0.0322 'International Tables Vol C Tables 4.2.6.8 and 6.1.1.4'
Rh Rh 0.0927 3.6045 'International Tables Vol C Tables 4.2.6.8 and 6.1.1.4'

loop_
_geom_angle_atom_site_label_1
_geom_angle_atom_site_label_2
_geom_angle_atom_site_label_3
_geom_angle
_geom_angle_publ_flag
N7 Rh1 N5 175.57(10) y
N7 Rh1 N3 90.40(11) y
N5 Rh1 N3 89.90(11) y
N7 Rh1 N1 89.12(12) y
N5 Rh1 N1 90.25(12) y
N3 Rh1 N1 175.63(10) y
N7 Rh1 Rh2 87.85(7) y
N5 Rh1 Rh2 87.74(7) y
N3 Rh1 Rh2 87.96(7) y
N1 Rh1 Rh2 87.69(8) y
N4 Rh2 N2 175.54(10) y
N4 Rh2 N6 90.39(12) y
N2 Rh2 N6 89.70(12) y
N4 Rh2 N8 89.57(12) y
N2 Rh2 N8 89.98(12) y
N6 Rh2 N8 175.37(10) y
N4 Rh2 Rh1 87.68(7) y
N2 Rh2 Rh1 87.86(8) y
N6 Rh2 Rh1 87.88(7) y
N8 Rh2 Rh1 87.49(7) y
C13 N1 C1 121.5(3) ?
C13 N1 Rh1 120.3(2) ?
C1 N1 Rh1 117.1(2) ?
C13 N2 C7 122.4(3) ?
C13 N2 Rh2 120.1(2) ?
C7 N2 Rh2 116.7(2) ?
C32 N3 C20 121.5(3) ?
C32 N3 Rh1 120.1(2) ?
C20 N3 Rh1 117.5(2) ?
C32 N4 C26 121.0(3) ?
C32 N4 Rh2 120.0(2) ?
C26 N4 Rh2 118.1(2) ?
C51 N5 C39 122.3(3) ?
C51 N5 Rh1 120.4(2) ?
C39 N5 Rh1 116.2(2) ?
C51 N6 C45 120.6(3) ?
C51 N6 Rh2 119.7(2) ?
C45 N6 Rh2 119.0(2) ?
C75 N7 C63 121.6(3) ?
C75 N7 Rh1 121.1(2) ?
C63 N7 Rh1 116.1(2) ?
C75 N8 C69 119.3(3) ?
C75 N8 Rh2 120.1(2) ?
C69 N8 Rh2 119.7(2) ?
C61 N9 C60 116.4(4) ?
C84 N10 C85 115.4(4) ?
C6 C1 C2 119.4(3) ?
C6 C1 N1 121.2(3) ?
C2 C1 N1 119.3(3) ?
C3 C2 C1 119.8(4) ?
C3 C2 H2 120.1 ?
C1 C2 H2 120.1 ?
C4 C3 C2 120.9(4) ?
C4 C3 H3 119.6 ?
C2 C3 H3 119.6 ?
C3 C4 C5 119.5(4) ?
C3 C4 H4 120.2 ?
C5 C4 H4 120.2 ?
C4 C5 C6 120.2(4) ?
C4 C5 H5 119.9 ?
C6 C5 H5 119.9 ?
C1 C6 C5 120.2(4) ?
C1 C6 H6 119.9 ?
C5 C6 H6 119.9 ?
C8 C7 C12 118.8(4) ?
C8 C7 N2 123.2(4) ?
C12 C7 N2 117.8(4) ?
C7 C8 C9 120.5(5) ?
C7 C8 H8 119.7 ?
C9 C8 H8 119.7 ?
C8 C9 C10 119.7(6) ?
C8 C9 H9 120.1 ?
C10 C9 H9 120.1 ?
C11 C10 C9 119.8(5) ?
C11 C10 H10 120.1 ?
C9 C10 H10 120.1 ?
C10 C11 C12 121.2(5) ?
C10 C11 H11 119.4 ?
C12 C11 H11 119.4 ?
C11 C12 C7 120.0(5) ?
C11 C12 H12 120.0 ?
C7 C12 H12 120.0 ?
N1 C13 N2 120.0(3) ?
N1 C13 C14 119.2(3) ?
N2 C13 C14 120.7(3) ?
C19 C14 C15 119.3(3) ?
C19 C14 C13 120.0(3) ?
C15 C14 C13 120.7(3) ?
C16 C15 C14 121.1(3) ?
C16 C15 H15 119.4 ?
C14 C15 H15 119.4 ?
C15 C16 C17 117.9(4) ?
C15 C16 H16 121.0 ?
C17 C16 H16 121.0 ?
C18 C17 C16 122.1(3) ?
C18 C17 Br1 119.6(3) ?
C16 C17 Br1 118.3(3) ?
C17 C18 C19 119.3(3) ?
C17 C18 H18 120.3 ?
C19 C18 H18 120.3 ?
C18 C19 C14 120.2(4) ?
C18 C19 H19 119.9 ?
C14 C19 H19 119.9 ?
C21 C20 C25 119.2(3) ?
C21 C20 N3 120.9(3) ?
C25 C20 N3 119.8(3) ?
C20 C21 C22 120.2(4) ?
C20 C21 H21 119.9 ?
C22 C21 H21 119.9 ?
C23 C22 C21 120.2(4) ?
C23 C22 H22 119.9 ?
C21 C22 H22 119.9 ?
C24 C23 C22 119.6(4) ?
C24 C23 H23 120.2 ?
C22 C23 H23 120.2 ?
C23 C24 C25 120.8(4) ?
C23 C24 H24 119.6 ?
C25 C24 H24 119.6 ?
C24 C25 C20 120.0(4) ?
C24 C25 H25 120.0 ?
C20 C25 H25 120.0 ?
C31 C26 C27 118.6(3) ?
C31 C26 N4 122.0(3) ?
C27 C26 N4 119.4(4) ?
C28 C27 C26 119.8(4) ?
C28 C27 H27 120.1 ?
C26 C27 H27 120.1 ?
C29 C28 C27 120.4(4) ?
C29 C28 H28 119.8 ?
C27 C28 H28 119.8 ?
C28 C29 C30 120.6(4) ?
C28 C29 H29 119.7 ?
C30 C29 H29 119.7 ?
C29 C30 C31 120.0(4) ?
C29 C30 H30 120.0 ?
C31 C30 H30 120.0 ?
C30 C31 C26 120.6(3) ?
C30 C31 H31 119.7 ?
C26 C31 H31 119.7 ?
N3 C32 N4 120.1(3) ?
N3 C32 C33 120.2(3) ?
N4 C32 C33 119.6(3) ?
C34 C33 C38 119.0(3) ?
C34 C33 C32 121.4(3) ?
C38 C33 C32 119.7(3) ?
C35 C34 C33 120.3(3) ?
C35 C34 H34 119.8 ?
C33 C34 H34 119.8 ?
C36 C35 C34 119.3(4) ?
C36 C35 H35 120.4 ?
C34 C35 H35 120.4 ?
C35 C36 C37 122.0(3) ?
C35 C36 Br2 119.7(3) ?
C37 C36 Br2 118.2(3) ?
C36 C37 C38 118.7(3) ?
C36 C37 H37 120.7 ?
C38 C37 H37 120.7 ?
C37 C38 C33 120.7(3) ?
C37 C38 H38 119.7 ?
C33 C38 H38 119.7 ?
C44 C39 C40 119.1(3) ?
C44 C39 N5 122.2(3) ?
C40 C39 N5 118.7(3) ?
C41 C40 C39 120.3(4) ?
C41 C40 H40 119.8 ?
C39 C40 H40 119.8 ?
C42 C41 C40 120.6(4) ?
C42 C41 H41 119.7 ?
C40 C41 H41 119.7 ?
C41 C42 C43 119.7(4) ?
C41 C42 H42 120.1 ?
C43 C42 H42 120.1 ?
C42 C43 C44 119.6(4) ?
C42 C43 H43 120.2 ?
C44 C43 H43 120.2 ?
C39 C44 C43 120.6(4) ?
C39 C44 H44 119.7 ?
C43 C44 H44 119.7 ?
C50 C45 C46 119.0(3) ?
C50 C45 N6 120.0(3) ?
C46 C45 N6 121.0(3) ?
C47 C46 C45 119.8(3) ?
C47 C46 H46 120.1 ?
C45 C46 H46 120.1 ?
C48 C47 C46 121.1(4) ?
C48 C47 H47 119.4 ?
C46 C47 H47 119.4 ?
C47 C48 C49 119.7(3) ?
C47 C48 H48 120.1 ?
C49 C48 H48 120.1 ?
C48 C49 C50 120.1(4) ?
C48 C49 H49 119.9 ?
C50 C49 H49 119.9 ?
C45 C50 C49 120.3(4) ?
C45 C50 H50 119.9 ?
C49 C50 H50 119.9 ?
N5 C51 N6 119.8(3) ?
N5 C51 C52 119.7(3) ?
N6 C51 C52 120.5(3) ?
C53 C52 C57 118.2(3) ?
C53 C52 C51 121.7(3) ?
C57 C52 C51 120.1(3) ?
C54 C53 C52 121.3(3) ?
C54 C53 H53 119.4 ?
C52 C53 H53 119.4 ?
C53 C54 C55 120.8(3) ?
C53 C54 H54 119.6 ?
C55 C54 H54 119.6 ?
C54 C55 C56 118.0(4) ?
C54 C55 C58 120.9(3) ?
C56 C55 C58 121.1(4) ?
C57 C56 C55 120.9(4) ?
C57 C56 H56 119.5 ?
C55 C56 H56 119.5 ?
C56 C57 C52 120.7(3) ?
C56 C57 H57 119.7 ?
C52 C57 H57 119.7 ?
C62 C58 C59 118.4(4) ?
C62 C58 C55 122.4(4) ?
C59 C58 C55 119.2(3) ?
C60 C59 C58 119.1(4) ?
C60 C59 H59 120.5 ?
C58 C59 H59 120.5 ?
N9 C60 C59 123.0(5) ?
N9 C60 H60 118.5 ?
C59 C60 H60 118.5 ?
N9 C61 C62 123.3(4) ?
N9 C61 H61 118.4 ?
C62 C61 H61 118.4 ?
C58 C62 C61 119.9(4) ?
C58 C62 H62 120.1 ?
C61 C62 H62 120.1 ?
C64 C63 C68 119.4(3) ?
C64 C63 N7 122.8(3) ?
C68 C63 N7 117.5(3) ?
C65 C64 C63 120.9(3) ?
C65 C64 H64 119.5 ?
C63 C64 H64 119.5 ?
C64 C65 C66 119.9(4) ?
C64 C65 H65 120.0 ?
C66 C65 H65 120.0 ?
C67 C66 C65 119.2(4) ?
C67 C66 H66 120.4 ?
C65 C66 H66 120.4 ?
C66 C67 C68 121.4(4) ?
C66 C67 H67 119.3 ?
C68 C67 H67 119.3 ?
C67 C68 C63 119.1(4) ?
C67 C68 H68 120.4 ?
C63 C68 H68 120.4 ?
C70 C69 C74 119.1(3) ?
C70 C69 N8 120.2(3) ?
C74 C69 N8 120.6(3) ?
C69 C70 C71 120.2(4) ?
C69 C70 H70 119.9 ?
C71 C70 H70 119.9 ?
C70 C71 C72 119.9(4) ?
C70 C71 H71 120.0 ?
C72 C71 H71 120.0 ?
C73 C72 C71 120.4(4) ?
C73 C72 H72 119.8 ?
C71 C72 H72 119.8 ?
C72 C73 C74 119.1(4) ?
C72 C73 H73 120.4 ?
C74 C73 H73 120.4 ?
C73 C74 C69 121.2(3) ?
C73 C74 H74 119.4 ?
C69 C74 H74 119.4 ?
N7 C75 N8 118.8(3) ?
N7 C75 C76 121.3(3) ?
N8 C75 C76 119.8(3) ?
C81 C76 C77 118.1(3) ?
C81 C76 C75 119.7(3) ?
C77 C76 C75 122.2(3) ?
C78 C77 C76 120.7(3) ?
C78 C77 H77 119.6 ?
C76 C77 H77 119.6 ?
C77 C78 C79 121.4(3) ?
C77 C78 H78 119.3 ?
C79 C78 H78 119.3 ?
C78 C79 C80 118.0(4) ?
C78 C79 C82 121.2(3) ?
C80 C79 C82 120.7(3) ?
C81 C80 C79 120.5(3) ?
C81 C80 H80 119.8 ?
C79 C80 H80 119.8 ?
C80 C81 C76 121.3(3) ?
C80 C81 H81 119.4 ?
C76 C81 H81 119.4 ?
C83 C82 C86 117.9(4) ?
C83 C82 C79 121.9(3) ?
C86 C82 C79 120.2(3) ?
C82 C83 C84 119.7(4) ?
C82 C83 H83 120.2 ?
C84 C83 H83 120.2 ?
N10 C84 C83 123.8(4) ?
N10 C84 H84 118.1 ?
C83 C84 H84 118.1 ?
N10 C85 C86 124.9(4) ?
N10 C85 H85 117.6 ?
C86 C85 H85 117.6 ?
C85 C86 C82 118.3(3) ?
C85 C86 H86 120.9 ?
C82 C86 H86 120.9 ?
C100 O2 C102 116.6(4) ?
O1 C100 O2 122.3(5) ?
O1 C100 C101 127.3(5) ?
O2 C100 C101 110.4(4) ?
C100 C101 H10A 109.5 ?
C100 C101 H10B 109.5 ?
H10A C101 H10B 109.5 ?
C100 C101 H10C 109.5 ?
H10A C101 H10C 109.5 ?
H10B C101 H10C 109.5 ?
O2 C102 C103 105.2(5) ?
O2 C102 H10D 110.7 ?
C103 C102 H10D 110.7 ?
O2 C102 H10E 110.7 ?
C103 C102 H10E 110.7 ?
H10D C102 H10E 108.8 ?
C102 C103 H10F 109.5 ?
C102 C103 H10G 109.5 ?
H10F C103 H10G 109.5 ?
C102 C103 H10H 109.5 ?
H10F C103 H10H 109.5 ?
H10G C103 H10H 109.5 ?
C202 O4 C200 130.4(16) ?
C200 O4A C212 119.8(12) ?
C200 O4A C222 132.8(17) ?
C212 O4A C222 89.9(19) ?
O3 C200 O4A 111.0(11) ?
O3 C200 O4 117.4(12) ?
O3 C200 C201 123.4(10) ?
O4A C200 C201 118.6(10) ?
O4 C200 C201 114.0(11) ?
C200 C201 H20A 109.5 ?
C200 C201 H20B 109.5 ?
H20A C201 H20B 109.5 ?
C200 C201 H20C 109.5 ?
H20A C201 H20C 109.5 ?
H20B C201 H20C 109.5 ?
O4 C202 C203 123.3(19) ?
O4 C202 H20D 106.5 ?
C203 C202 H20D 106.5 ?
O4 C202 H20E 106.5 ?
C203 C202 H20E 106.5 ?
H20D C202 H20E 106.5 ?
C202 C203 H20F 109.5 ?
C202 C203 H20G 109.5 ?
H20F C203 H20G 109.5 ?
C202 C203 H20H 109.5 ?
H20F C203 H20H 109.5 ?
H20G C203 H20H 109.5 ?
O4A C212 C213 135.1(17) ?
O4A C212 H21A 103.4 ?
C213 C212 H21A 103.4 ?
O4A C212 H21B 103.4 ?
C213 C212 H21B 103.4 ?
H21A C212 H21B 105.2 ?
C212 C213 H21C 109.5 ?
C212 C213 H21D 109.5 ?
H21C C213 H21D 109.5 ?
C212 C213 H21E 109.5 ?
H21C C213 H21E 109.5 ?
H21D C213 H21E 109.5 ?
O4A C222 C223 156(3) ?
O4A C222 H22A 97.3 ?
C223 C222 H22A 97.3 ?
O4A C222 H22B 97.3 ?
C223 C222 H22B 97.3 ?
H22A C222 H22B 103.6 ?
C222 C223 H22C 109.5 ?
C222 C223 H22D 109.5 ?
H22C C223 H22D 109.5 ?
C222 C223 H22E 109.5 ?
H22C C223 H22E 109.5 ?
H22D C223 H22E 109.5 ?
C300 O6 C302 119.3(12) ?
O5 C300 O6 117.5(14) ?
O5 C300 C301 129.1(17) ?
O6 C300 C301 113.0(15) ?
O6 C302 C303 106.7(11) ?
O6 C302 H30D 110.4 ?
C303 C302 H30D 110.4 ?
O6 C302 H30E 110.4 ?
C303 C302 H30E 110.4 ?
H30D C302 H30E 108.6 ?

loop_
_geom_bond_atom_site_label_1
_geom_bond_atom_site_label_2
_geom_bond_distance
_geom_bond_publ_flag
Rh1 N7 2.043(3) y
Rh1 N5 2.049(3) y
Rh1 N3 2.050(3) y
Rh1 N1 2.051(3) y
Rh1 Rh2 2.3983(3) y
Rh2 N4 2.048(3) y
Rh2 N2 2.048(3) y
Rh2 N6 2.053(3) y
Rh2 N8 2.059(3) y
Br1 C17 1.906(3) ?
Br2 C36 1.904(3) ?
N1 C13 1.327(4) ?
N1 C1 1.433(4) ?
N2 C13 1.328(4) ?
N2 C7 1.415(5) ?
N3 C32 1.323(4) ?
N3 C20 1.427(4) ?
N4 C32 1.335(4) ?
N4 C26 1.415(4) ?
N5 C51 1.331(4) ?
N5 C39 1.416(4) ?
N6 C51 1.335(4) ?
N6 C45 1.422(4) ?
N7 C75 1.335(4) ?
N7 C63 1.421(4) ?
N8 C75 1.337(4) ?
N8 C69 1.419(4) ?
N9 C61 1.331(6) ?
N9 C60 1.336(6) ?
N10 C84 1.338(6) ?
N10 C85 1.340(5) ?
C1 C6 1.367(5) ?
C1 C2 1.391(5) ?
C2 C3 1.389(5) ?
C2 H2 0.9500 ?
C3 C4 1.365(7) ?
C3 H3 0.9500 ?
C4 C5 1.376(7) ?
C4 H4 0.9500 ?
C5 C6 1.401(5) ?
C5 H5 0.9500 ?
C6 H6 0.9500 ?
C7 C8 1.379(7) ?
C7 C12 1.409(6) ?
C8 C9 1.390(7) ?
C8 H8 0.9500 ?
C9 C10 1.404(9) ?
C9 H9 0.9500 ?
C10 C11 1.352(9) ?
C10 H10 0.9500 ?
C11 C12 1.380(6) ?
C11 H11 0.9500 ?
C12 H12 0.9500 ?
C13 C14 1.502(5) ?
C14 C19 1.386(5) ?
C14 C15 1.391(6) ?
C15 C16 1.378(5) ?
C15 H15 0.9500 ?
C16 C17 1.391(5) ?
C16 H16 0.9500 ?
C17 C18 1.364(6) ?
C18 C19 1.383(5) ?
C18 H18 0.9500 ?
C19 H19 0.9500 ?
C20 C21 1.382(5) ?
C20 C25 1.388(5) ?
C21 C22 1.393(5) ?
C21 H21 0.9500 ?
C22 C23 1.378(6) ?
C22 H22 0.9500 ?
C23 C24 1.368(7) ?
C23 H23 0.9500 ?
C24 C25 1.387(5) ?
C24 H24 0.9500 ?
C25 H25 0.9500 ?
C26 C31 1.386(6) ?
C26 C27 1.401(5) ?
C27 C28 1.392(6) ?
C27 H27 0.9500 ?
C28 C29 1.359(6) ?
C28 H28 0.9500 ?
C29 C30 1.371(6) ?
C29 H29 0.9500 ?
C30 C31 1.384(5) ?
C30 H30 0.9500 ?
C31 H31 0.9500 ?
C32 C33 1.496(4) ?
C33 C34 1.391(5) ?
C33 C38 1.392(5) ?
C34 C35 1.383(5) ?
C34 H34 0.9500 ?
C35 C36 1.368(5) ?
C35 H35 0.9500 ?
C36 C37 1.373(5) ?
C37 C38 1.386(5) ?
C37 H37 0.9500 ?
C38 H38 0.9500 ?
C39 C44 1.374(6) ?
C39 C40 1.390(5) ?
C40 C41 1.379(6) ?
C40 H40 0.9500 ?
C41 C42 1.372(7) ?
C41 H41 0.9500 ?
C42 C43 1.382(7) ?
C42 H42 0.9500 ?
C43 C44 1.397(5) ?
C43 H43 0.9500 ?
C44 H44 0.9500 ?
C45 C50 1.389(5) ?
C45 C46 1.397(5) ?
C46 C47 1.386(5) ?
C46 H46 0.9500 ?
C47 C48 1.368(6) ?
C47 H47 0.9500 ?
C48 C49 1.380(6) ?
C48 H48 0.9500 ?
C49 C50 1.393(5) ?
C49 H49 0.9500 ?
C50 H50 0.9500 ?
C51 C52 1.487(5) ?
C52 C53 1.389(4) ?
C52 C57 1.397(5) ?
C53 C54 1.370(5) ?
C53 H53 0.9500 ?
C54 C55 1.397(5) ?
C54 H54 0.9500 ?
C55 C56 1.398(5) ?
C55 C58 1.498(6) ?
C56 C57 1.376(6) ?
C56 H56 0.9500 ?
C57 H57 0.9500 ?
C58 C62 1.317(5) ?
C58 C59 1.396(6) ?
C59 C60 1.376(7) ?
C59 H59 0.9500 ?
C60 H60 0.9500 ?
C61 C62 1.398(7) ?
C61 H61 0.9500 ?
C62 H62 0.9500 ?
C63 C64 1.381(5) ?
C63 C68 1.393(5) ?
C64 C65 1.378(5) ?
C64 H64 0.9500 ?
C65 C66 1.393(5) ?
C65 H65 0.9500 ?
C66 C67 1.369(6) ?
C66 H66 0.9500 ?
C67 C68 1.390(6) ?
C67 H67 0.9500 ?
C68 H68 0.9500 ?
C69 C70 1.386(5) ?
C69 C74 1.391(5) ?
C70 C71 1.388(5) ?
C70 H70 0.9500 ?
C71 C72 1.395(6) ?
C71 H71 0.9500 ?
C72 C73 1.379(6) ?
C72 H72 0.9500 ?
C73 C74 1.388(5) ?
C73 H73 0.9500 ?
C74 H74 0.9500 ?
C75 C76 1.479(5) ?
C76 C81 1.397(5) ?
C76 C77 1.401(5) ?
C77 C78 1.376(5) ?
C77 H77 0.9500 ?
C78 C79 1.393(5) ?
C78 H78 0.9500 ?
C79 C80 1.410(5) ?
C79 C82 1.492(6) ?
C80 C81 1.377(5) ?
C80 H80 0.9500 ?
C81 H81 0.9500 ?
C82 C83 1.358(5) ?
C82 C86 1.400(5) ?
C83 C84 1.386(6) ?
C83 H83 0.9500 ?
C84 H84 0.9500 ?
C85 C86 1.371(6) ?
C85 H85 0.9500 ?
C86 H86 0.9500 ?
O1 C100 1.190(6) ?
O2 C100 1.361(6) ?
O2 C102 1.440(6) ?
C100 C101 1.480(7) ?
C101 H10A 0.9800 ?
C101 H10B 0.9800 ?
C101 H10C 0.9800 ?
C102 C103 1.543(9) ?
C102 H10D 0.9900 ?
C102 H10E 0.9900 ?
C103 H10F 0.9800 ?
C103 H10G 0.9800 ?
C103 H10H 0.9800 ?
O3 C200 1.154(9) ?
O4 C202 1.416(15) ?
O4 C200 1.446(13) ?
O4A C200 1.392(11) ?
O4A C212 1.430(9) ?
O4A C222 1.449(10) ?
C200 C201 1.508(11) ?
C201 H20A 0.9800 ?
C201 H20B 0.9800 ?
C201 H20C 0.9800 ?
C202 C203 1.540(18) ?
C202 H20D 0.9900 ?
C202 H20E 0.9900 ?
C203 H20F 0.9800 ?
C203 H20G 0.9800 ?
C203 H20H 0.9800 ?
C212 C213 1.475(16) ?
C212 H21A 0.9900 ?
C212 H21B 0.9900 ?
C213 H21C 0.9800 ?
C213 H21D 0.9800 ?
C213 H21E 0.9800 ?
C222 C223 1.537(17) ?
C222 H22A 0.9900 ?
C222 H22B 0.9900 ?
C223 H22C 0.9800 ?
C223 H22D 0.9800 ?
C223 H22E 0.9800 ?
O5 C300 1.173(15) ?
O6 C300 1.392(13) ?
O6 C302 1.464(13) ?
C300 C301 1.483(15) ?
C301 H30A 0.9800 ?
C301 H30B 0.9800 ?
C301 H30C 0.9800 ?
C302 C303 1.539(15) ?
C302 H30D 0.9900 ?
C302 H30E 0.9900 ?
C303 H30F 0.9800 ?
C303 H30G 0.9800 ?
C303 H30H 0.9800 ?

loop_
_geom_torsion_atom_site_label_1
_geom_torsion_atom_site_label_2
_geom_torsion_atom_site_label_3
_geom_torsion_atom_site_label_4
_geom_torsion
_geom_torsion_publ_flag
N7 Rh1 Rh2 N4 105.27(11) ?
N5 Rh1 Rh2 N4 -75.18(11) ?
N3 Rh1 Rh2 N4 14.80(12) y
N1 Rh1 Rh2 N4 -165.53(12) ?
N7 Rh1 Rh2 N2 -74.48(11) ?
N5 Rh1 Rh2 N2 105.07(11) ?
N3 Rh1 Rh2 N2 -164.95(12) ?
N1 Rh1 Rh2 N2 14.73(12) y
N7 Rh1 Rh2 N6 -164.25(11) ?
N5 Rh1 Rh2 N6 15.29(11) y
N3 Rh1 Rh2 N6 105.28(12) ?
N1 Rh1 Rh2 N6 -75.05(12) ?
N7 Rh1 Rh2 N8 15.59(11) y
N5 Rh1 Rh2 N8 -164.86(11) ?
N3 Rh1 Rh2 N8 -74.88(12) ?
N1 Rh1 Rh2 N8 104.80(12) ?
N7 Rh1 N1 C13 70.8(3) ?
N5 Rh1 N1 C13 -104.8(3) ?
Rh2 Rh1 N1 C13 -17.1(3) ?
N7 Rh1 N1 C1 -121.1(3) ?
N5 Rh1 N1 C1 63.3(3) ?
Rh2 Rh1 N1 C1 151.0(3) ?
N6 Rh2 N2 C13 69.9(3) ?
N8 Rh2 N2 C13 -105.5(3) ?
Rh1 Rh2 N2 C13 -18.0(3) ?
N6 Rh2 N2 C7 -120.5(3) ?
N8 Rh2 N2 C7 64.1(3) ?
Rh1 Rh2 N2 C7 151.6(3) ?
N7 Rh1 N3 C32 -104.5(3) ?
N5 Rh1 N3 C32 71.1(3) ?
Rh2 Rh1 N3 C32 -16.6(3) ?
N7 Rh1 N3 C20 65.4(3) ?
N5 Rh1 N3 C20 -119.0(3) ?
Rh2 Rh1 N3 C20 153.3(3) ?
N6 Rh2 N4 C32 -106.3(3) ?
N8 Rh2 N4 C32 69.0(3) ?
Rh1 Rh2 N4 C32 -18.5(3) ?
N8 Rh2 N4 C26 -121.9(3) ?
Rh1 Rh2 N4 C26 150.5(2) ?
N3 Rh1 N5 C51 -105.3(2) ?
N1 Rh1 N5 C51 70.3(2) ?
Rh2 Rh1 N5 C51 -17.3(2) ?
N3 Rh1 N5 C39 63.0(2) ?
N1 Rh1 N5 C39 -121.4(2) ?
Rh2 Rh1 N5 C39 151.0(2) ?
N4 Rh2 N6 C51 68.7(3) ?
N2 Rh2 N6 C51 -106.8(3) ?
Rh1 Rh2 N6 C51 -19.0(2) ?
N4 Rh2 N6 C45 -120.5(3) ?
N2 Rh2 N6 C45 64.0(3) ?
Rh1 Rh2 N6 C45 151.8(2) ?
N3 Rh1 N7 C75 71.3(2) ?
N1 Rh1 N7 C75 -104.4(2) ?
Rh2 Rh1 N7 C75 -16.7(2) ?
N3 Rh1 N7 C63 -121.3(2) ?
N1 Rh1 N7 C63 63.1(2) ?
Rh2 Rh1 N7 C63 150.8(2) ?
N4 Rh2 N8 C75 -108.3(3) ?
N2 Rh2 N8 C75 67.3(3) ?
Rh1 Rh2 N8 C75 -20.6(2) ?
N4 Rh2 N8 C69 60.7(3) ?
N2 Rh2 N8 C69 -123.7(3) ?
Rh1 Rh2 N8 C69 148.4(2) ?
C13 N1 C1 C6 61.6(5) ?
Rh1 N1 C1 C6 -106.3(4) ?
C13 N1 C1 C2 -122.0(4) ?
Rh1 N1 C1 C2 70.1(4) ?
C6 C1 C2 C3 0.7(6) ?
N1 C1 C2 C3 -175.8(4) ?
C1 C2 C3 C4 0.3(7) ?
C2 C3 C4 C5 -0.7(8) ?
C3 C4 C5 C6 0.2(8) ?
C2 C1 C6 C5 -1.2(6) ?
N1 C1 C6 C5 175.2(4) ?
C4 C5 C6 C1 0.8(7) ?
C13 N2 C7 C8 47.6(5) ?
Rh2 N2 C7 C8 -121.7(3) ?
C13 N2 C7 C12 -137.7(4) ?
Rh2 N2 C7 C12 53.0(4) ?
C12 C7 C8 C9 0.3(6) ?
N2 C7 C8 C9 174.9(3) ?
C7 C8 C9 C10 -1.6(6) ?
C8 C9 C10 C11 1.6(7) ?
C9 C10 C11 C12 -0.3(7) ?
C10 C11 C12 C7 -1.1(7) ?
C8 C7 C12 C11 1.1(6) ?
N2 C7 C12 C11 -173.8(3) ?
C1 N1 C13 N2 -159.6(4) ?
Rh1 N1 C13 N2 8.0(5) ?
C1 N1 C13 C14 21.4(5) ?
Rh1 N1 C13 C14 -171.1(3) ?
C7 N2 C13 N1 -159.2(4) ?
Rh2 N2 C13 N1 9.8(5) ?
C7 N2 C13 C14 19.9(5) ?
Rh2 N2 C13 C14 -171.2(3) ?
N1 C13 C14 C19 -128.5(4) ?
N2 C13 C14 C19 52.4(5) ?
N1 C13 C14 C15 50.4(5) ?
N2 C13 C14 C15 -128.7(4) ?
C19 C14 C15 C16 0.6(6) ?
C13 C14 C15 C16 -178.3(4) ?
C14 C15 C16 C17 0.9(6) ?
C15 C16 C17 C18 -2.3(6) ?
C15 C16 C17 Br1 179.3(3) ?
C16 C17 C18 C19 2.1(6) ?
Br1 C17 C18 C19 -179.5(3) ?
C17 C18 C19 C14 -0.6(6) ?
C15 C14 C19 C18 -0.8(6) ?
C13 C14 C19 C18 178.2(3) ?
C32 N3 C20 C21 65.5(5) ?
Rh1 N3 C20 C21 -104.2(3) ?
C32 N3 C20 C25 -117.9(4) ?
Rh1 N3 C20 C25 72.4(4) ?
C25 C20 C21 C22 0.3(6) ?
N3 C20 C21 C22 177.0(4) ?
C20 C21 C22 C23 0.0(7) ?
C21 C22 C23 C24 -0.4(7) ?
C22 C23 C24 C25 0.5(7) ?
C23 C24 C25 C20 -0.2(7) ?
C21 C20 C25 C24 -0.2(6) ?
N3 C20 C25 C24 -176.9(4) ?
C32 N4 C26 C31 47.4(5) ?
Rh2 N4 C26 C31 -121.5(3) ?
C32 N4 C26 C27 -135.2(3) ?
Rh2 N4 C26 C27 55.9(4) ?
C31 C26 C27 C28 0.5(5) ?
N4 C26 C27 C28 -177.0(3) ?
C26 C27 C28 C29 -1.5(5) ?
C27 C28 C29 C30 0.9(6) ?
C28 C29 C30 C31 0.6(6) ?
C29 C30 C31 C26 -1.6(6) ?
C27 C26 C31 C30 1.1(5) ?
N4 C26 C31 C30 178.5(3) ?
C20 N3 C32 N4 -162.4(3) ?
Rh1 N3 C32 N4 7.0(5) ?
C20 N3 C32 C33 17.0(5) ?
Rh1 N3 C32 C33 -173.5(2) ?
C26 N4 C32 N3 -157.9(3) ?
Rh2 N4 C32 N3 10.8(5) ?
C26 N4 C32 C33 22.7(5) ?
Rh2 N4 C32 C33 -168.7(2) ?
N3 C32 C33 C34 54.2(5) ?
N4 C32 C33 C34 -126.4(4) ?
N3 C32 C33 C38 -127.2(4) ?
N4 C32 C33 C38 52.2(5) ?
C38 C33 C34 C35 -1.0(6) ?
C32 C33 C34 C35 177.6(4) ?
C33 C34 C35 C36 1.7(6) ?
C34 C35 C36 C37 -0.9(6) ?
C34 C35 C36 Br2 -179.2(3) ?
C35 C36 C37 C38 -0.5(6) ?
Br2 C36 C37 C38 177.8(3) ?
C36 C37 C38 C33 1.2(6) ?
C34 C33 C38 C37 -0.5(5) ?
C32 C33 C38 C37 -179.1(3) ?
C51 N5 C39 C44 51.0(4) ?
Rh1 N5 C39 C44 -117.0(3) ?
C51 N5 C39 C40 -133.2(3) ?
Rh1 N5 C39 C40 58.7(3) ?
C44 C39 C40 C41 0.1(6) ?
N5 C39 C40 C41 -175.8(3) ?
C39 C40 C41 C42 -0.8(6) ?
C40 C41 C42 C43 0.5(7) ?
C41 C42 C43 C44 0.6(7) ?
C40 C39 C44 C43 1.0(6) ?
N5 C39 C44 C43 176.7(3) ?
C42 C43 C44 C39 -1.3(6) ?
C51 N6 C45 C50 -126.5(4) ?
Rh2 N6 C45 C50 62.7(4) ?
C51 N6 C45 C46 56.4(5) ?
Rh2 N6 C45 C46 -114.3(3) ?
C50 C45 C46 C47 0.0(6) ?
N6 C45 C46 C47 177.1(4) ?
C45 C46 C47 C48 -1.1(7) ?
C46 C47 C48 C49 1.3(7) ?
C47 C48 C49 C50 -0.5(8) ?
C46 C45 C50 C49 0.8(7) ?
N6 C45 C50 C49 -176.3(4) ?
C48 C49 C50 C45 -0.6(8) ?
C39 N5 C51 N6 -160.1(3) ?
Rh1 N5 C51 N6 7.5(4) ?
C39 N5 C51 C52 19.7(4) ?
Rh1 N5 C51 C52 -172.8(2) ?
C45 N6 C51 N5 -159.8(3) ?
Rh2 N6 C51 N5 10.9(4) ?
C45 N6 C51 C52 20.5(5) ?
Rh2 N6 C51 C52 -168.8(2) ?
N5 C51 C52 C53 49.2(4) ?
N6 C51 C52 C53 -131.1(3) ?
N5 C51 C52 C57 -128.3(3) ?
N6 C51 C52 C57 51.4(4) ?
C57 C52 C53 C54 2.3(5) ?
C51 C52 C53 C54 -175.2(3) ?
C52 C53 C54 C55 0.8(5) ?
C53 C54 C55 C56 -3.2(5) ?
C53 C54 C55 C58 175.6(3) ?
C54 C55 C56 C57 2.4(5) ?
C58 C55 C56 C57 -176.4(3) ?
C55 C56 C57 C52 0.8(5) ?
C53 C52 C57 C56 -3.1(5) ?
C51 C52 C57 C56 174.4(3) ?
C54 C55 C58 C62 42.3(5) ?
C56 C55 C58 C62 -138.9(4) ?
C54 C55 C58 C59 -136.4(4) ?
C56 C55 C58 C59 42.3(5) ?
C62 C58 C59 C60 -0.6(6) ?
C55 C58 C59 C60 178.2(4) ?
C61 N9 C60 C59 0.5(7) ?
C58 C59 C60 N9 0.4(7) ?
C60 N9 C61 C62 -1.3(7) ?
C59 C58 C62 C61 -0.1(6) ?
C55 C58 C62 C61 -178.9(4) ?
N9 C61 C62 C58 1.2(7) ?
C75 N7 C63 C64 51.6(4) ?
Rh1 N7 C63 C64 -115.8(3) ?
C75 N7 C63 C68 -134.1(3) ?
Rh1 N7 C63 C68 58.5(4) ?
C68 C63 C64 C65 0.5(6) ?
N7 C63 C64 C65 174.7(3) ?
C63 C64 C65 C66 -1.3(6) ?
C64 C65 C66 C67 1.4(6) ?
C65 C66 C67 C68 -0.7(7) ?
C66 C67 C68 C63 -0.1(7) ?
C64 C63 C68 C67 0.2(6) ?
N7 C63 C68 C67 -174.3(4) ?
C75 N8 C69 C70 -130.4(4) ?
Rh2 N8 C69 C70 60.5(5) ?
C75 N8 C69 C74 51.5(5) ?
Rh2 N8 C69 C74 -117.6(3) ?
C74 C69 C70 C71 -1.4(7) ?
N8 C69 C70 C71 -179.5(4) ?
C69 C70 C71 C72 0.0(7) ?
C70 C71 C72 C73 1.3(8) ?
C71 C72 C73 C74 -1.1(7) ?
C72 C73 C74 C69 -0.3(7) ?
C70 C69 C74 C73 1.5(6) ?
N8 C69 C74 C73 179.7(4) ?
C63 N7 C75 N8 -161.3(3) ?
Rh1 N7 C75 N8 5.5(4) ?
C63 N7 C75 C76 17.2(4) ?
Rh1 N7 C75 C76 -176.0(2) ?
C69 N8 C75 N7 -155.7(3) ?
Rh2 N8 C75 N7 13.4(4) ?
C69 N8 C75 C76 25.8(5) ?
Rh2 N8 C75 C76 -165.1(2) ?
N7 C75 C76 C81 -130.6(3) ?
N8 C75 C76 C81 47.9(4) ?
N7 C75 C76 C77 47.0(4) ?
N8 C75 C76 C77 -134.5(3) ?
C81 C76 C77 C78 -0.3(5) ?
C75 C76 C77 C78 -178.0(3) ?
C76 C77 C78 C79 0.6(5) ?
C77 C78 C79 C80 -0.6(5) ?
C77 C78 C79 C82 178.2(3) ?
C78 C79 C80 C81 0.2(5) ?
C82 C79 C80 C81 -178.5(3) ?
C79 C80 C81 C76 0.0(5) ?
C77 C76 C81 C80 0.0(5) ?
C75 C76 C81 C80 177.7(3) ?
C78 C79 C82 C83 43.3(5) ?
C80 C79 C82 C83 -138.0(3) ?
C78 C79 C82 C86 -134.2(3) ?
C80 C79 C82 C86 44.5(4) ?
C86 C82 C83 C84 -0.6(5) ?
C79 C82 C83 C84 -178.1(3) ?
C85 N10 C84 C83 -1.4(6) ?
C82 C83 C84 N10 1.6(6) ?
C84 N10 C85 C86 0.4(6) ?
N10 C85 C86 C82 0.5(6) ?
C83 C82 C86 C85 -0.3(5) ?
C79 C82 C86 C85 177.2(3) ?
C102 O2 C100 O1 -0.8(9) ?
C102 O2 C100 C101 -178.8(6) ?
C100 O2 C102 C103 -178.8(7) ?
C212 O4A C200 O3 -74(2) ?
C222 O4A C200 O3 48(3) ?
C212 O4A C200 C201 134.7(17) ?
C222 O4A C200 C201 -103(2) ?
C202 O4 C200 O3 -13(3) ?
C202 O4 C200 O4A -109(3) ?
C202 O4 C200 C201 143(2) ?
C200 O4 C202 C203 -171(2) ?
C200 O4A C212 C213 -12(4) ?
C222 O4A C212 C213 -153(3) ?
C200 O4A C222 C223 127(8) ?
C212 O4A C222 C223 -100(9) ?
C302 O6 C300 O5 4.7(18) ?
C302 O6 C300 C301 178(2) ?
C300 O6 C302 C303 -178.8(11) ?
